data_2212853
loop_
_publ_author_name
'Hua-Long, Cheng'
'Chun-Fang, Huang'

_publ_section_title
;
 2-Nitrobenzenesulfonamide
;
_journal_coeditor_code DN2143
_journal_issue 4
_journal_name_full 'Acta Crystallographica Section E'
_journal_page_first o1979
_journal_page_last o1980
_journal_paper_doi 10.1107/S1600536807012664
_journal_volume 63
_journal_year 2007
_chemical_formula_iupac 'C6 H6 N2 O4 S'
_chemical_formula_moiety 'C6 H6 N2 O4 S'
_chemical_formula_sum 'C6 H6 N2 O4 S'
_chemical_formula_weight 202.19
_chemical_name_systematic
;
2-Nitrobenzenesulfonamide
;
_space_group_IT_number 9
_symmetry_cell_setting monoclinic
_symmetry_space_group_name_Hall 'C -2yc'
_symmetry_space_group_name_H-M 'C 1 c 1'
_atom_sites_solution_hydrogens geom
_atom_sites_solution_primary direct
_atom_sites_solution_secondary difmap
_audit_creation_method SHELXL-97
_cell_angle_alpha 90.00
_cell_angle_beta 93.872(4)
_cell_angle_gamma 90.00
_cell_formula_units_Z 4
_cell_length_a 7.478(2)
_cell_length_b 14.656(4)
_cell_length_c 7.400(2)
_cell_measurement_reflns_used 1350
_cell_measurement_temperature 291(2)
_cell_measurement_theta_max 28.00
_cell_measurement_theta_min 2.16
_cell_volume 809.2(4)
_computing_cell_refinement 'SAINT (Bruker, 1999)'
_computing_data_collection 'SMART (Bruker, 1998)'
_computing_data_reduction SAINT
_computing_molecular_graphics 'ORTEP-3 for Windows (Farrugia, 1997) and PLATON (Spek, 2003)'
_computing_publication_material 'SHELXTL (Bruker, 1998)'
_computing_structure_refinement 'SHELXL97 (Sheldrick, 1997)'
_computing_structure_solution 'SHELXS97 (Sheldrick, 1997)'
_diffrn_ambient_temperature 291(2)
_diffrn_measured_fraction_theta_full 0.996
_diffrn_measured_fraction_theta_max 0.996
_diffrn_measurement_device_type 'Bruker APEXII CCD area-detector'
_diffrn_measurement_method '\f and \w'
_diffrn_radiation_monochromator graphite
_diffrn_radiation_source 'fine-focus sealed tube'
_diffrn_radiation_type MoK\a
_diffrn_radiation_wavelength 0.71073
_diffrn_reflns_av_R_equivalents 0.0089
_diffrn_reflns_av_sigmaI/netI 0.0126
_diffrn_reflns_limit_h_max 9
_diffrn_reflns_limit_h_min -9
_diffrn_reflns_limit_k_max 18
_diffrn_reflns_limit_k_min -18
_diffrn_reflns_limit_l_max 9
_diffrn_reflns_limit_l_min -9
_diffrn_reflns_number 3427
_diffrn_reflns_theta_full 27.48
_diffrn_reflns_theta_max 27.49
_diffrn_reflns_theta_min 2.78
_diffrn_standards_interval_count 0
_diffrn_standards_interval_time 0
_diffrn_standards_number 0
_exptl_absorpt_coefficient_mu 0.383
_exptl_absorpt_correction_T_max 0.9620
_exptl_absorpt_correction_T_min 0.8676
_exptl_absorpt_correction_type multi-scan
_exptl_absorpt_process_details '(SADABS; Sheldrick, 1996)'
_exptl_crystal_colour yellow
_exptl_crystal_density_diffrn 1.660
_exptl_crystal_density_method 'not measured'
_exptl_crystal_description planar
_exptl_crystal_F_000 416
_exptl_crystal_size_max 0.38
_exptl_crystal_size_mid 0.27
_exptl_crystal_size_min 0.10
_refine_diff_density_max 0.284
_refine_diff_density_min -0.154
_refine_ls_abs_structure_details 'Flack parameter (Flack, 1983)'
_refine_ls_abs_structure_Flack 0.09(5)
_refine_ls_extinction_method none
_refine_ls_goodness_of_fit_ref 1.092
_refine_ls_hydrogen_treatment mixed
_refine_ls_matrix_type full
_refine_ls_number_parameters 125
_refine_ls_number_reflns 1779
_refine_ls_number_restraints 5
_refine_ls_restrained_S_all 1.091
_refine_ls_R_factor_all 0.0204
_refine_ls_R_factor_gt 0.0202
_refine_ls_shift/su_max 0.000
_refine_ls_shift/su_mean 0.000
_refine_ls_structure_factor_coef Fsqd
_refine_ls_weighting_details 'calc w=1/[\s^2^(Fo^2^)+(0.04P)^2^+0.0754P] where P=(Fo^2^+2Fc^2^)/3'
_refine_ls_weighting_scheme calc
_refine_ls_wR_factor_gt 0.0558
_refine_ls_wR_factor_ref 0.0560
_reflns_number_gt 1766
_reflns_number_total 1779
_reflns_threshold_expression I>2\s(I)
_cod_data_source_file dn2143.cif
_cod_data_source_block I
_cod_original_cell_volume 809.1(4)
_cod_original_sg_symbol_Hall 'C -2yc '
_cod_original_sg_symbol_H-M 'C c'
_cod_database_code 2212853
_cod_database_fobs_code 2212853

loop_
_symmetry_equiv_pos_as_xyz
'x, y, z'
'x, -y, z+1/2'
'x+1/2, y+1/2, z'
'x+1/2, -y+1/2, z+1/2'

loop_
_atom_site_type_symbol
_atom_site_label
_atom_site_fract_x
_atom_site_fract_y
_atom_site_fract_z
_atom_site_U_iso_or_equiv
_atom_site_adp_type
_atom_site_calc_flag
_atom_site_refinement_flags
_atom_site_occupancy
S S1 0.48036(4) 0.215365(19) 0.46658(4) 0.02907(9) Uani d . 1
O O1 0.12027(15) 0.13267(10) 0.5661(2) 0.0572(3) Uani d . 1
O O2 0.06130(18) 0.03645(10) 0.3488(2) 0.0675(4) Uani d . 1
O O3 0.65394(15) 0.24338(8) 0.41739(16) 0.0432(3) Uani d . 1
O O4 0.32772(18) 0.23320(8) 0.34407(17) 0.0456(3) Uani d . 1
N N1 0.16263(16) 0.07154(9) 0.46554(19) 0.0399(3) Uani d . 1
N N2 0.45059(18) 0.26370(9) 0.65695(18) 0.0393(3) Uani d D 1
H H21 0.3473(16) 0.2505(15) 0.702(3) 0.047 Uiso d D 1
H H22 0.5521(17) 0.2667(13) 0.725(3) 0.047 Uiso d D 1
C C1 0.49346(17) 0.09486(8) 0.50072(15) 0.0277(3) Uani d . 1
C C2 0.34681(19) 0.03689(9) 0.48703(18) 0.0314(3) Uani d . 1
C C3 0.3655(2) -0.05756(10) 0.4956(2) 0.0405(3) Uani d . 1
H H3 0.2658 -0.0955 0.4810 0.049 Uiso calc R 1
C C4 0.5356(3) -0.09364(10) 0.5265(2) 0.0463(4) Uani d . 1
H H4 0.5507 -0.1565 0.5343 0.056 Uiso calc R 1
C C5 0.6838(2) -0.03683(11) 0.5458(2) 0.0472(4) Uani d . 1
H H5 0.7974 -0.0617 0.5692 0.057 Uiso calc R 1
C C6 0.6634(2) 0.05681(11) 0.5303(2) 0.0403(3) Uani d . 1
H H6 0.7637 0.0944 0.5396 0.048 Uiso calc R 1

loop_
_atom_site_aniso_label
_atom_site_aniso_U_11
_atom_site_aniso_U_22
_atom_site_aniso_U_33
_atom_site_aniso_U_12
_atom_site_aniso_U_13
_atom_site_aniso_U_23
S1 0.02767(14) 0.02843(14) 0.03093(14) -0.00136(12) 0.00055(9) 0.00283(12)
O1 0.0375(6) 0.0596(7) 0.0757(9) 0.0046(5) 0.0127(6) -0.0153(6)
O2 0.0393(7) 0.0728(10) 0.0873(11) -0.0067(6) -0.0189(7) -0.0169(8)
O3 0.0393(6) 0.0430(6) 0.0482(6) -0.0101(5) 0.0103(5) 0.0044(5)
O4 0.0455(6) 0.0420(5) 0.0468(6) 0.0040(5) -0.0145(5) 0.0080(5)
N1 0.0282(6) 0.0399(6) 0.0516(7) -0.0034(5) 0.0034(5) 0.0016(5)
N2 0.0410(7) 0.0384(6) 0.0386(7) -0.0010(5) 0.0040(5) -0.0062(5)
C1 0.0283(6) 0.0286(5) 0.0266(7) 0.0013(5) 0.0030(5) 0.0004(4)
C2 0.0318(6) 0.0334(7) 0.0288(6) 0.0011(5) 0.0004(5) 0.0001(5)
C3 0.0502(8) 0.0308(7) 0.0406(7) -0.0069(6) 0.0044(6) -0.0006(6)
C4 0.0675(10) 0.0317(7) 0.0397(8) 0.0112(7) 0.0029(7) 0.0023(6)
C5 0.0427(8) 0.0465(8) 0.0522(9) 0.0181(7) 0.0005(7) 0.0057(7)
C6 0.0293(7) 0.0424(8) 0.0488(8) 0.0043(6) 0.0004(6) 0.0045(6)

loop_
_atom_type_symbol
_atom_type_description
_atom_type_scat_dispersion_real
_atom_type_scat_dispersion_imag
_atom_type_scat_source
C C 0.0033 0.0016 'International Tables Vol C Tables 4.2.6.8 and 6.1.1.4'
H H 0.0000 0.0000 'International Tables Vol C Tables 4.2.6.8 and 6.1.1.4'
N N 0.0061 0.0033 'International Tables Vol C Tables 4.2.6.8 and 6.1.1.4'
O O 0.0106 0.0060 'International Tables Vol C Tables 4.2.6.8 and 6.1.1.4'
S S 0.1246 0.1234 'International Tables Vol C Tables 4.2.6.8 and 6.1.1.4'

loop_
_geom_angle_atom_site_label_1
_geom_angle_atom_site_label_2
_geom_angle_atom_site_label_3
_geom_angle
O3 S1 O4 118.95(8)
O3 S1 N2 106.16(7)
O4 S1 N2 108.84(8)
O3 S1 C1 106.11(7)
O4 S1 C1 107.67(6)
N2 S1 C1 108.77(7)
O1 N1 O2 124.44(14)
O1 N1 C2 117.95(12)
O2 N1 C2 117.60(14)
S1 N2 H21 114.3(14)
S1 N2 H22 110.9(14)
H21 N2 H22 122.4(18)
C2 C1 C6 118.41(12)
C2 C1 S1 124.09(10)
C6 C1 S1 117.35(10)
C1 C2 C3 122.00(13)
C1 C2 N1 121.91(12)
C3 C2 N1 116.08(13)
C4 C3 C2 118.42(15)
C4 C3 H3 120.8
C2 C3 H3 120.8
C3 C4 C5 120.53(14)
C3 C4 H4 119.7
C5 C4 H4 119.7
C6 C5 C4 120.26(15)
C6 C5 H5 119.9
C4 C5 H5 119.9
C5 C6 C1 120.31(14)
C5 C6 H6 119.8
C1 C6 H6 119.8

loop_
_geom_bond_atom_site_label_1
_geom_bond_atom_site_label_2
_geom_bond_distance
S1 O3 1.4317(12)
S1 O4 1.4330(12)
S1 N2 1.6057(13)
S1 C1 1.7859(13)
O1 N1 1.2203(19)
O2 N1 1.2235(18)
N1 C2 1.4665(18)
N2 H21 0.883(9)
N2 H22 0.883(9)
C1 C2 1.3855(18)
C1 C6 1.3913(19)
C2 C3 1.392(2)
C3 C4 1.383(2)
C3 H3 0.9300
C4 C5 1.386(3)
C4 H4 0.9300
C5 C6 1.385(2)
C5 H5 0.9300
C6 H6 0.9300

loop_
_geom_hbond_atom_site_label_D
_geom_hbond_atom_site_label_H
_geom_hbond_atom_site_label_A
_geom_hbond_site_symmetry_A
_geom_hbond_distance_DH
_geom_hbond_distance_HA
_geom_hbond_distance_DA
_geom_hbond_angle_DHA
N2 H22 O4 4 0.883(9) 2.186(10) 3.057(2) 168.7(19)
N2 H21 O3 4_455 0.883(9) 2.225(14) 3.0370(18) 152.8(19)

loop_
_cod_related_entry_id
_cod_related_entry_database
_cod_related_entry_code
1 ChemSpider 122128
